data_7115801
loop_
_publ_author_name
'Chandra Mouli Palit'
'Daniel J. Graham'
'Chun-Hsing Chen'
'Bruce M. Foxman'
'Oleg V. Ozerov'

_publ_section_title
;
 Reduction of CO2 to free CO by a Pd(I)-Pd(I) dimer
;
_journal_name_full Chem.Commun.
_journal_page_first 12840
_journal_paper_doi 10.1039/C4cc02438A
_journal_volume 50
_journal_year 2014
_chemical_formula_moiety 'C49 H68 F4 N2 P4 Pd2 S2'
_chemical_formula_sum 'C49 H68 F4 N2 P4 Pd2 S2'
_chemical_formula_weight 1161.91
_space_group_IT_number 14
_symmetry_cell_setting monoclinic
_symmetry_space_group_name_Hall '-P 2yn'
_symmetry_space_group_name_H-M 'P 1 21/n 1'
_atom_sites_solution_hydrogens difmap
_atom_sites_solution_primary direct
_audit_creation_date 11-08-27
_audit_creation_method CRYSTALS_ver_14.23
_cell_angle_alpha 90
_cell_angle_beta 102.132(2)
_cell_angle_gamma 90
_cell_formula_units_Z 4
_cell_length_a 17.9352(5)
_cell_length_b 15.2259(4)
_cell_length_c 19.6389(5)
_cell_measurement_reflns_used 8718
_cell_measurement_temperature 120
_cell_measurement_theta_max 29
_cell_measurement_theta_min 3
_cell_volume 5243.2(2)
_computing_cell_refinement 'Apex2 (Bruker AXS, 2006)'
_computing_data_collection 'Apex2 (Bruker AXS, 2006)'
_computing_data_reduction 'Apex2 (Bruker AXS, 2006)'
_computing_molecular_graphics 'CAMERON (Watkin et al., 1996)'
_computing_publication_material 'CRYSTALS (Betteridge et al., 2003)'
_computing_structure_refinement 'CRYSTALS (Betteridge et al., 2003)'
_computing_structure_solution 'SIR92 (Altomare et al., 1994)'
_diffrn_ambient_temperature 120
_diffrn_measured_fraction_theta_full 0.995
_diffrn_measured_fraction_theta_max 0.993
_diffrn_measurement_device Area
_diffrn_measurement_device_type 'Bruker Kappa Apex2'
_diffrn_measurement_method '\f & \w scans'
_diffrn_radiation_monochromator graphite
_diffrn_radiation_type 'Mo K\a'
_diffrn_radiation_wavelength 0.71073
_diffrn_reflns_av_R_equivalents 0.062
_diffrn_reflns_limit_h_max 25
_diffrn_reflns_limit_h_min -25
_diffrn_reflns_limit_k_max 19
_diffrn_reflns_limit_k_min -21
_diffrn_reflns_limit_l_max 27
_diffrn_reflns_limit_l_min -27
_diffrn_reflns_number 58714
_diffrn_reflns_theta_full 29.142
_diffrn_reflns_theta_max 30.044
_diffrn_reflns_theta_min 1.398
_diffrn_standards_number 0
_exptl_absorpt_coefficient_mu 0.936
_exptl_absorpt_correction_T_max 0.95
_exptl_absorpt_correction_T_min 0.90
_exptl_absorpt_correction_type multi-scan
_exptl_absorpt_process_details 'SADABS (Siemens, 1996)'
_exptl_crystal_colour red
_exptl_crystal_density_diffrn 1.472
_exptl_crystal_density_method 'not measured'
_exptl_crystal_description acicular
_exptl_crystal_F_000 2384
_exptl_crystal_size_max 0.372
_exptl_crystal_size_mid 0.112
_exptl_crystal_size_min 0.052
_refine_diff_density_max 1.48
_refine_diff_density_min -1.32
_refine_ls_extinction_method None
_refine_ls_goodness_of_fit_ref 0.9869
_refine_ls_hydrogen_treatment constr
_refine_ls_matrix_type full
_refine_ls_number_parameters 568
_refine_ls_number_reflns 15252
_refine_ls_number_restraints 0
_refine_ls_R_factor_all 0.0764
_refine_ls_R_factor_gt 0.0402
_refine_ls_shift/su_max 0.0013825
_refine_ls_shift/su_mean 0.0000908
_refine_ls_structure_factor_coef Fsqd
_refine_ls_weighting_details
;
 Method= Modified Sheldrick 
 w=1/[\s^2^(F^2^) + ( 0.04P)^2^ + 4.09P] 
 ,where P=(max(Fo^2^,0) + 2Fc^2^)/3 
;
_refine_ls_weighting_scheme calc
_refine_ls_wR_factor_all 0.0840
_refine_ls_wR_factor_gt 0.0756
_refine_ls_wR_factor_ref 0.0840
_reflns_limit_h_max 24
_reflns_limit_h_min -25
_reflns_limit_k_max 21
_reflns_limit_k_min 0
_reflns_limit_l_max 27
_reflns_limit_l_min 0
_reflns_number_gt 10211
_reflns_number_total 15252
_reflns_threshold_expression I>2.0\s(I)
_oxford_diffrn_Wilson_B_factor 1.38
_oxford_diffrn_Wilson_scale 336.63
_oxford_refine_ls_r_factor_ref 0.0764
_oxford_refine_ls_scale 0.057501(4)
_oxford_reflns_number_all 15252
_oxford_reflns_threshold_expression_ref I>-10.0\s(I)
_oxford_structure_analysis_title 'OZ166_0m in P2(1)/n'
_cod_data_source_file c4cc02438a2.cif
_cod_data_source_block oz166
_cod_depositor_comments
;
The following automatic conversions were performed:

'_atom_sites_solution_primary' value 'Direct' changed to 'direct'
according to the built-in table from CIF Core dictionary named
'cif_core.dic' version 2.4.1 from 2010-06-29.

Automatic conversion script
Id: cif_fix_values 2827 2014-09-09 07:05:25Z andrius 
;
_cod_original_sg_symbol_H-M 'P 1 21/n 1 '
_cod_database_code 7115801

loop_
_symmetry_equiv_pos_as_xyz
x,y,z
-x,-y,-z
-x+1/2,y+1/2,-z+1/2
x+1/2,-y+1/2,z+1/2

loop_
_atom_site_label
_atom_site_type_symbol
_atom_site_fract_x
_atom_site_fract_y
_atom_site_fract_z
_atom_site_U_iso_or_equiv
_atom_site_occupancy
_atom_site_adp_type
_atom_site_refinement_flags_posn
Pd1 Pd 0.739997(12) 0.607859(14) 0.309020(10) 0.0168 1.0000 Uani .
Pd2 Pd 0.444496(12) 0.595455(14) 0.268778(10) 0.0175 1.0000 Uani .
S1 S 0.57207(4) 0.56627(5) 0.28723(4) 0.0229 1.0000 Uani .
S2 S 0.61299(5) 0.75854(5) 0.28743(4) 0.0294 1.0000 Uani .
P1 P 0.74374(4) 0.59882(5) 0.19321(3) 0.0169 1.0000 Uani .
P2 P 0.76370(4) 0.59000(5) 0.42786(3) 0.0189 1.0000 Uani .
P3 P 0.43849(5) 0.72242(5) 0.33030(4) 0.0236 1.0000 Uani .
P4 P 0.41529(4) 0.47252(5) 0.20164(4) 0.0209 1.0000 Uani .
F1 F 0.99450(12) 0.62044(18) 0.10320(10) 0.0560 1.0000 Uani .
F2 F 0.95773(10) 0.36261(12) 0.55905(9) 0.0314 1.0000 Uani .
F3 F 0.21859(11) 0.75913(12) 0.46550(9) 0.0353 1.0000 Uani .
F4 F 0.16310(11) 0.44351(14) 0.01630(9) 0.0397 1.0000 Uani .
N1 N 0.84993(13) 0.55809(16) 0.32109(11) 0.0201 1.0000 Uani .
N2 N 0.32865(13) 0.60850(16) 0.25034(12) 0.0214 1.0000 Uani .
C1 C 0.84550(16) 0.5890(2) 0.20027(13) 0.0223 1.0000 Uani .
C2 C 0.88150(17) 0.6053(2) 0.14503(14) 0.0286 1.0000 Uani .
C3 C 0.95915(19) 0.6031(3) 0.15713(16) 0.0361 1.0000 Uani .
C4 C 1.00356(18) 0.5877(2) 0.22190(16) 0.0341 1.0000 Uani .
C5 C 0.96844(17) 0.5709(2) 0.27657(15) 0.0276 1.0000 Uani .
C6 C 0.88882(16) 0.5699(2) 0.26779(13) 0.0205 1.0000 Uani .
C7 C 0.87846(16) 0.50775(19) 0.37916(13) 0.0192 1.0000 Uani .
C8 C 0.93516(17) 0.44335(19) 0.38267(14) 0.0231 1.0000 Uani .
C9 C 0.96171(16) 0.39521(19) 0.44230(14) 0.0236 1.0000 Uani .
C10 C 0.93101(17) 0.41071(19) 0.50011(14) 0.0238 1.0000 Uani .
C11 C 0.87360(17) 0.46911(18) 0.49900(14) 0.0209 1.0000 Uani .
C12 C 0.84547(16) 0.51720(18) 0.43846(13) 0.0197 1.0000 Uani .
C13 C 0.71355(17) 0.68614(19) 0.12897(14) 0.0224 1.0000 Uani .
C14 C 0.7435(2) 0.7737(2) 0.15960(18) 0.0359 1.0000 Uani .
C15 C 0.62752(19) 0.6882(2) 0.10332(15) 0.0297 1.0000 Uani .
C16 C 0.69939(17) 0.49793(19) 0.15264(13) 0.0220 1.0000 Uani .
C17 C 0.7171(2) 0.4782(2) 0.08164(15) 0.0321 1.0000 Uani .
C18 C 0.7187(2) 0.4211(2) 0.20279(16) 0.0332 1.0000 Uani .
C19 C 0.68889(18) 0.5367(2) 0.46517(14) 0.0260 1.0000 Uani .
C20 C 0.67418(19) 0.4442(2) 0.43627(17) 0.0324 1.0000 Uani .
C21 C 0.6990(2) 0.5373(2) 0.54411(16) 0.0385 1.0000 Uani .
C22 C 0.79655(18) 0.68625(19) 0.48211(14) 0.0243 1.0000 Uani .
C23 C 0.7309(2) 0.7503(2) 0.48312(17) 0.0337 1.0000 Uani .
C24 C 0.86057(19) 0.7306(2) 0.45527(17) 0.0327 1.0000 Uani .
C25 C 0.63206(16) 0.65325(18) 0.29482(13) 0.0182 1.0000 Uani .
C26 C 0.34383(17) 0.70527(19) 0.34804(15) 0.0230 1.0000 Uani .
C27 C 0.31640(18) 0.7432(2) 0.40243(15) 0.0268 1.0000 Uani .
C28 C 0.19665(17) 0.6695(2) 0.36563(15) 0.0249 1.0000 Uani .
C29 C 0.22276(17) 0.6315(2) 0.31127(15) 0.0241 1.0000 Uani .
C30 C 0.29690(17) 0.64849(19) 0.30082(14) 0.0213 1.0000 Uani .
C31 C 0.28575(16) 0.56930(19) 0.19107(14) 0.0215 1.0000 Uani .
C32 C 0.21277(17) 0.5992(2) 0.15704(15) 0.0271 1.0000 Uani .
C33 C 0.17281(18) 0.5575(2) 0.09845(15) 0.0287 1.0000 Uani .
C34 C 0.20470(18) 0.4864(2) 0.07270(14) 0.0290 1.0000 Uani .
C35 C 0.27600(18) 0.4567(2) 0.10174(14) 0.0250 1.0000 Uani .
C36 C 0.31772(17) 0.49921(19) 0.16036(14) 0.0223 1.0000 Uani .
C37 C 0.4294(2) 0.8261(2) 0.27793(19) 0.0371 1.0000 Uani .
C38 C 0.3742(3) 0.8915(3) 0.2984(3) 0.0730 1.0000 Uani .
C39 C 0.4095(2) 0.8045(3) 0.2013(2) 0.0507 1.0000 Uani .
C40 C 0.50580(19) 0.7356(3) 0.41402(17) 0.0400 1.0000 Uani .
C41 C 0.4941(2) 0.6653(3) 0.46465(17) 0.0557 1.0000 Uani .
C42 C 0.5125(3) 0.8283(3) 0.4456(2) 0.0709 1.0000 Uani .
C43 C 0.4135(2) 0.3670(2) 0.24628(19) 0.0375 1.0000 Uani .
C44 C 0.4958(3) 0.3384(3) 0.2786(3) 0.0650 1.0000 Uani .
C45 C 0.3651(3) 0.3752(3) 0.3003(2) 0.0574 1.0000 Uani .
C46 C 0.4710(2) 0.4572(2) 0.13441(17) 0.0383 1.0000 Uani .
C47 C 0.4614(2) 0.5364(3) 0.08772(18) 0.0554 1.0000 Uani .
C48 C 0.4589(2) 0.3720(3) 0.0927(2) 0.0613 1.0000 Uani .
C49 C 0.24407(18) 0.7235(2) 0.41031(15) 0.0268 1.0000 Uani .
H21 H 0.8529 0.6172 0.1004 0.0339 1.0000 Uiso R
H41 H 1.0568 0.5892 0.2289 0.0411 1.0000 Uiso R
H51 H 0.9988 0.5600 0.3210 0.0317 1.0000 Uiso R
H81 H 0.9553 0.4338 0.3432 0.0277 1.0000 Uiso R
H91 H 0.9988 0.3521 0.4444 0.0268 1.0000 Uiso R
H111 H 0.8540 0.4754 0.5378 0.0255 1.0000 Uiso R
H131 H 0.7352 0.6726 0.0889 0.0268 1.0000 Uiso R
H141 H 0.7275 0.8204 0.1264 0.0536 1.0000 Uiso R
H142 H 0.7985 0.7722 0.1725 0.0533 1.0000 Uiso R
H143 H 0.7234 0.7857 0.2002 0.0537 1.0000 Uiso R
H151 H 0.6140 0.7334 0.0695 0.0449 1.0000 Uiso R
H152 H 0.6044 0.6997 0.1415 0.0446 1.0000 Uiso R
H153 H 0.6097 0.6334 0.0824 0.0431 1.0000 Uiso R
H161 H 0.6459 0.5059 0.1466 0.0261 1.0000 Uiso R
H171 H 0.6881 0.4272 0.0623 0.0472 1.0000 Uiso R
H172 H 0.7698 0.4661 0.0862 0.0475 1.0000 Uiso R
H173 H 0.7027 0.5264 0.0509 0.0476 1.0000 Uiso R
H181 H 0.6926 0.3694 0.1812 0.0497 1.0000 Uiso R
H182 H 0.7728 0.4110 0.2123 0.0492 1.0000 Uiso R
H183 H 0.7024 0.4339 0.2451 0.0495 1.0000 Uiso R
H191 H 0.6436 0.5706 0.4464 0.0311 1.0000 Uiso R
H201 H 0.6275 0.4232 0.4469 0.0488 1.0000 Uiso R
H202 H 0.7141 0.4055 0.4579 0.0480 1.0000 Uiso R
H203 H 0.6695 0.4438 0.3869 0.0485 1.0000 Uiso R
H211 H 0.6536 0.5148 0.5567 0.0580 1.0000 Uiso R
H212 H 0.7079 0.5964 0.5626 0.0573 1.0000 Uiso R
H213 H 0.7417 0.5016 0.5648 0.0575 1.0000 Uiso R
H221 H 0.8170 0.6656 0.5295 0.0287 1.0000 Uiso R
H231 H 0.7496 0.8000 0.5112 0.0499 1.0000 Uiso R
H232 H 0.7097 0.7691 0.4368 0.0492 1.0000 Uiso R
H233 H 0.6916 0.7215 0.5016 0.0492 1.0000 Uiso R
H241 H 0.8812 0.7775 0.4864 0.0483 1.0000 Uiso R
H242 H 0.9015 0.6909 0.4536 0.0483 1.0000 Uiso R
H243 H 0.8423 0.7551 0.4091 0.0481 1.0000 Uiso R
H271 H 0.3465 0.7814 0.4328 0.0317 1.0000 Uiso R
H281 H 0.1472 0.6585 0.3711 0.0297 1.0000 Uiso R
H291 H 0.1911 0.5937 0.2812 0.0289 1.0000 Uiso R
H321 H 0.1924 0.6482 0.1739 0.0319 1.0000 Uiso R
H331 H 0.1254 0.5787 0.0758 0.0335 1.0000 Uiso R
H351 H 0.2963 0.4079 0.0829 0.0297 1.0000 Uiso R
H371 H 0.4794 0.8524 0.2899 0.0435 1.0000 Uiso R
H381 H 0.3751 0.9451 0.2721 0.1094 1.0000 Uiso R
H382 H 0.3901 0.9040 0.3476 0.1099 1.0000 Uiso R
H383 H 0.3238 0.8671 0.2887 0.1096 1.0000 Uiso R
H391 H 0.4064 0.8592 0.1761 0.0757 1.0000 Uiso R
H392 H 0.4483 0.7673 0.1883 0.0755 1.0000 Uiso R
H393 H 0.3597 0.7760 0.1906 0.0757 1.0000 Uiso R
H401 H 0.5553 0.7235 0.4039 0.0479 1.0000 Uiso R
H411 H 0.5361 0.6658 0.5042 0.0845 1.0000 Uiso R
H412 H 0.4483 0.6772 0.4820 0.0842 1.0000 Uiso R
H413 H 0.4897 0.6058 0.4447 0.0842 1.0000 Uiso R
H421 H 0.5526 0.8272 0.4879 0.1066 1.0000 Uiso R
H422 H 0.5260 0.8696 0.4118 0.1073 1.0000 Uiso R
H423 H 0.4647 0.8460 0.4574 0.1066 1.0000 Uiso R
H431 H 0.3903 0.3235 0.2125 0.0445 1.0000 Uiso R
H441 H 0.4933 0.2823 0.3009 0.0977 1.0000 Uiso R
H442 H 0.5194 0.3818 0.3129 0.0974 1.0000 Uiso R
H443 H 0.5249 0.3334 0.2426 0.0978 1.0000 Uiso R
H451 H 0.3641 0.3195 0.3233 0.0861 1.0000 Uiso R
H452 H 0.3870 0.4183 0.3339 0.0857 1.0000 Uiso R
H453 H 0.3143 0.3927 0.2777 0.0852 1.0000 Uiso R
H461 H 0.5225 0.4554 0.1598 0.0458 1.0000 Uiso R
H471 H 0.4950 0.5326 0.0564 0.0824 1.0000 Uiso R
H472 H 0.4732 0.5895 0.1145 0.0824 1.0000 Uiso R
H473 H 0.4105 0.5415 0.0610 0.0826 1.0000 Uiso R
H481 H 0.4964 0.3677 0.0647 0.0902 1.0000 Uiso R
H482 H 0.4644 0.3239 0.1241 0.0905 1.0000 Uiso R
H483 H 0.4089 0.3702 0.0629 0.0903 1.0000 Uiso R

loop_
_atom_site_aniso_label
_atom_site_aniso_U_11
_atom_site_aniso_U_22
_atom_site_aniso_U_33
_atom_site_aniso_U_23
_atom_site_aniso_U_13
_atom_site_aniso_U_12
Pd1 0.01299(10) 0.02310(11) 0.01459(9) 0.00044(8) 0.00353(7) 0.00138(9)
Pd2 0.01308(10) 0.01949(10) 0.02046(10) -0.00293(8) 0.00446(7) -0.00095(9)
S1 0.0149(3) 0.0243(4) 0.0291(4) -0.0021(3) 0.0040(3) 0.0009(3)
S2 0.0248(4) 0.0257(4) 0.0403(4) 0.0010(3) 0.0127(3) 0.0023(3)
P1 0.0137(3) 0.0213(3) 0.0154(3) 0.0009(3) 0.0027(2) 0.0006(3)
P2 0.0197(4) 0.0219(4) 0.0158(3) 0.0008(3) 0.0051(3) 0.0018(3)
P3 0.0185(4) 0.0229(4) 0.0314(4) -0.0079(3) 0.0100(3) -0.0023(3)
P4 0.0177(4) 0.0239(4) 0.0212(3) -0.0058(3) 0.0045(3) -0.0019(3)
F1 0.0287(11) 0.114(2) 0.0308(10) 0.0120(12) 0.0185(9) 0.0007(12)
F2 0.0289(10) 0.0342(10) 0.0302(9) 0.0157(8) 0.0040(7) 0.0077(9)
F3 0.0372(11) 0.0421(11) 0.0328(9) 0.0004(8) 0.0215(8) 0.0064(9)
F4 0.0304(11) 0.0625(14) 0.0229(9) -0.0064(9) -0.0018(8) -0.0162(10)
N1 0.0136(12) 0.0298(13) 0.0170(10) 0.0027(9) 0.0039(9) 0.0037(10)
N2 0.0121(11) 0.0264(13) 0.0260(11) -0.0038(10) 0.0046(9) -0.0013(11)
C1 0.0158(14) 0.0336(17) 0.0179(12) -0.0026(11) 0.0043(10) -0.0012(13)
C2 0.0200(15) 0.050(2) 0.0166(12) 0.0017(13) 0.0049(11) -0.0001(15)
C3 0.0240(17) 0.061(2) 0.0265(15) 0.0037(16) 0.0132(13) -0.0009(18)
C4 0.0142(15) 0.057(2) 0.0323(16) 0.0053(16) 0.0080(12) 0.0036(16)
C5 0.0129(14) 0.0429(19) 0.0260(14) 0.0045(13) 0.0021(11) 0.0017(14)
C6 0.0134(14) 0.0287(15) 0.0199(13) -0.0003(11) 0.0046(10) 0.0018(12)
C7 0.0134(13) 0.0224(14) 0.0209(13) -0.0003(11) 0.0015(10) -0.0002(12)
C8 0.0184(15) 0.0276(16) 0.0235(13) -0.0026(12) 0.0051(11) -0.0009(13)
C9 0.0147(13) 0.0218(14) 0.0315(14) 0.0007(12) -0.0013(11) 0.0013(13)
C10 0.0221(15) 0.0242(15) 0.0227(13) 0.0072(11) -0.0007(11) -0.0032(13)
C11 0.0205(15) 0.0215(14) 0.0207(13) 0.0030(11) 0.0040(11) 0.0007(12)
C12 0.0205(15) 0.0208(14) 0.0172(12) -0.0002(10) 0.0027(10) -0.0012(12)
C13 0.0242(16) 0.0219(15) 0.0220(13) 0.0041(11) 0.0070(11) 0.0027(13)
C14 0.046(2) 0.0245(16) 0.0410(18) 0.0007(14) 0.0173(16) -0.0051(16)
C15 0.0328(19) 0.0283(16) 0.0257(15) 0.0035(13) 0.0009(13) 0.0069(15)
C16 0.0224(15) 0.0238(15) 0.0198(13) -0.0024(11) 0.0043(11) -0.0027(13)
C17 0.045(2) 0.0262(16) 0.0261(15) -0.0071(13) 0.0103(14) -0.0034(16)
C18 0.049(2) 0.0220(16) 0.0293(15) 0.0026(12) 0.0090(15) 0.0033(15)
C19 0.0268(16) 0.0300(16) 0.0243(14) 0.0058(12) 0.0119(12) 0.0077(14)
C20 0.0285(18) 0.0316(18) 0.0398(18) 0.0074(14) 0.0130(14) -0.0004(15)
C21 0.045(2) 0.046(2) 0.0288(16) 0.0094(15) 0.0193(15) 0.0097(18)
C22 0.0303(17) 0.0217(15) 0.0185(13) -0.0009(11) 0.0000(11) 0.0024(14)
C23 0.0345(19) 0.0289(17) 0.0384(18) -0.0071(14) 0.0093(14) 0.0022(16)
C24 0.0271(18) 0.0258(16) 0.0412(18) 0.0020(14) -0.0018(14) 0.0048(15)
C25 0.0176(14) 0.0222(14) 0.0140(11) -0.0001(10) 0.0017(10) 0.0013(12)
C26 0.0197(15) 0.0221(15) 0.0294(14) -0.0020(12) 0.0099(12) 0.0005(13)
C27 0.0260(17) 0.0243(16) 0.0310(15) -0.0037(12) 0.0085(13) -0.0017(14)
C28 0.0179(15) 0.0280(16) 0.0310(15) 0.0084(13) 0.0101(12) 0.0046(13)
C29 0.0154(14) 0.0273(16) 0.0296(14) 0.0056(12) 0.0047(11) 0.0009(13)
C30 0.0176(14) 0.0215(14) 0.0252(14) 0.0018(11) 0.0052(11) 0.0006(12)
C31 0.0169(14) 0.0257(15) 0.0222(13) 0.0013(11) 0.0050(11) -0.0034(12)
C32 0.0216(15) 0.0326(17) 0.0275(14) 0.0040(13) 0.0062(11) 0.0002(15)
C33 0.0175(15) 0.0428(19) 0.0243(14) 0.0111(13) 0.0008(12) -0.0001(14)
C34 0.0256(17) 0.0426(19) 0.0183(13) 0.0020(13) 0.0036(12) -0.0094(15)
C35 0.0249(16) 0.0294(16) 0.0219(13) -0.0039(12) 0.0075(12) -0.0064(14)
C36 0.0188(15) 0.0271(15) 0.0220(13) 0.0003(11) 0.0066(11) -0.0064(13)
C37 0.0298(19) 0.0254(17) 0.063(2) 0.0008(16) 0.0253(17) 0.0009(15)
C38 0.069(3) 0.033(2) 0.139(5) 0.020(3) 0.071(3) 0.018(2)
C39 0.043(2) 0.047(2) 0.060(3) 0.026(2) 0.0074(19) 0.005(2)
C40 0.0223(17) 0.065(3) 0.0353(17) -0.0233(17) 0.0108(14) -0.0093(17)
C41 0.030(2) 0.110(4) 0.0268(17) 0.005(2) 0.0049(15) 0.004(2)
C42 0.049(3) 0.098(4) 0.070(3) -0.059(3) 0.022(2) -0.025(3)
C43 0.038(2) 0.0206(16) 0.047(2) -0.0048(14) -0.0050(16) -0.0060(16)
C44 0.060(3) 0.034(2) 0.087(3) 0.009(2) -0.016(2) 0.005(2)
C45 0.075(3) 0.053(3) 0.045(2) 0.0126(19) 0.015(2) -0.019(2)
C46 0.0248(18) 0.059(2) 0.0335(17) -0.0201(17) 0.0114(14) -0.0046(17)
C47 0.047(2) 0.093(3) 0.0304(18) -0.007(2) 0.0180(17) -0.031(2)
C48 0.040(2) 0.088(3) 0.059(2) -0.048(2) 0.0183(19) -0.009(2)
C49 0.0285(17) 0.0288(16) 0.0268(14) 0.0045(12) 0.0141(13) 0.0098(14)

loop_
_atom_type_symbol
_atom_type_scat_dispersion_real
_atom_type_scat_dispersion_imag
_atom_type_scat_Cromer_Mann_a1
_atom_type_scat_Cromer_Mann_b1
_atom_type_scat_Cromer_Mann_a2
_atom_type_scat_Cromer_Mann_b2
_atom_type_scat_Cromer_Mann_a3
_atom_type_scat_Cromer_Mann_b3
_atom_type_scat_Cromer_Mann_a4
_atom_type_scat_Cromer_Mann_b4
_atom_type_scat_Cromer_Mann_c
_atom_type_scat_source
C 0.0033 0.0016 2.3100 20.8439 1.0200 10.2075 1.5886 0.5687 0.8650 51.6512 0.2156 'International Tables Vol C 4.2.6.8 and 6.1.1.4'
H 0.0000 0.0000 0.4930 10.5109 0.3229 26.1257 0.1402 3.1424 0.0408 57.7998 0.0030 'International Tables Vol C 4.2.6.8 and 6.1.1.4'
N 0.0061 0.0033 12.2126 0.0057 3.1322 9.8933 2.0125 28.9975 1.1663 0.5826 -11.5290 'International Tables Vol C 4.2.6.8 and 6.1.1.4'
F 0.0171 0.0103 3.5392 10.2825 2.6412 4.2944 1.5170 0.2615 1.0243 26.1476 0.2776 'International Tables Vol C 4.2.6.8 and 6.1.1.4'
P 0.1023 0.0942 6.4345 1.9067 4.1791 27.1570 1.7800 0.5260 1.4908 68.1645 1.1149 'International Tables Vol C 4.2.6.8 and 6.1.1.4'
S 0.1246 0.1234 6.9053 1.4679 5.2034 22.2151 1.4379 0.2536 1.5863 56.1720 0.8669 'International Tables Vol C 4.2.6.8 and 6.1.1.4'
Pd -0.9988 1.0072 19.3319 0.6987 15.5017 7.9893 5.2954 25.2052 0.6058 76.8986 5.2659 'International Tables Vol C 4.2.6.8 and 6.1.1.4'

loop_
_geom_angle_atom_site_label_1
_geom_angle_atom_site_label_2
_geom_angle_atom_site_label_3
_geom_angle
_geom_angle_publ_flag
S1 Pd1 S2 58.00(2) yes
S1 Pd1 P1 94.77(2) yes
S2 Pd1 P1 94.59(2) yes
S1 Pd1 P2 94.89(2) yes
S2 Pd1 P2 101.19(2) yes
P1 Pd1 P2 164.14(3) yes
S1 Pd1 N1 146.49(7) yes
S2 Pd1 N1 155.34(7) yes
P1 Pd1 N1 82.33(6) yes
P2 Pd1 N1 82.67(6) yes
S1 Pd1 C25 32.13(8) yes
S2 Pd1 C25 25.90(8) yes
P1 Pd1 C25 96.35(7) yes
P2 Pd1 C25 98.52(7) yes
N1 Pd1 C25 178.12(10) yes
S1 Pd2 P3 103.70(3) yes
S1 Pd2 P4 91.87(3) yes
P3 Pd2 P4 164.42(3) yes
S1 Pd2 N2 174.29(7) yes
P3 Pd2 N2 81.54(7) yes
P4 Pd2 N2 82.88(7) yes
Pd1 S1 Pd2 156.65(3) yes
Pd2 S1 C25 117.30(10) yes
Pd1 P1 C1 99.70(8) yes
Pd1 P1 C13 124.93(9) yes
C1 P1 C13 105.08(13) yes
Pd1 P1 C16 112.39(9) yes
C1 P1 C16 107.62(14) yes
C13 P1 C16 105.66(13) yes
Pd1 P2 C12 99.28(8) yes
Pd1 P2 C19 117.39(10) yes
C12 P2 C19 108.86(13) yes
Pd1 P2 C22 117.61(9) yes
C12 P2 C22 105.56(13) yes
C19 P2 C22 106.97(14) yes
Pd2 P3 C26 97.39(9) yes
Pd2 P3 C37 115.44(11) yes
C26 P3 C37 104.40(14) yes
Pd2 P3 C40 117.98(13) yes
C26 P3 C40 107.96(14) yes
C37 P3 C40 111.40(18) yes
Pd2 P4 C36 99.03(10) yes
Pd2 P4 C43 117.82(11) yes
C36 P4 C43 107.32(15) yes
Pd2 P4 C46 115.27(12) yes
C36 P4 C46 109.12(14) yes
C43 P4 C46 107.48(17) yes
Pd1 N1 C6 118.83(18) yes
Pd1 N1 C7 118.34(17) yes
C6 N1 C7 122.6(2) yes
Pd2 N2 C30 118.17(18) yes
Pd2 N2 C31 118.09(18) yes
C30 N2 C31 123.4(2) yes
P1 C1 C2 123.4(2) yes
P1 C1 C6 115.75(19) yes
C2 C1 C6 120.7(3) yes
C1 C2 C3 118.8(3) yes
C1 C2 H21 120.7 no
C3 C2 H21 120.5 no
F1 C3 C2 118.8(3) yes
F1 C3 C4 118.5(3) yes
C2 C3 C4 122.6(3) yes
C3 C4 C5 118.9(3) yes
C3 C4 H41 120.4 no
C5 C4 H41 120.7 no
C4 C5 C6 121.8(3) yes
C4 C5 H51 119.1 no
C6 C5 H51 119.2 no
C1 C6 C5 117.1(2) yes
C1 C6 N1 118.0(2) yes
C5 C6 N1 124.7(2) yes
N1 C7 C8 124.6(2) yes
N1 C7 C12 118.4(2) yes
C8 C7 C12 116.9(2) yes
C7 C8 C9 122.0(3) yes
C7 C8 H81 118.1 no
C9 C8 H81 119.9 no
C8 C9 C10 118.7(3) yes
C8 C9 H91 121.9 no
C10 C9 H91 119.3 no
F2 C10 C9 118.3(3) yes
F2 C10 C11 119.6(3) yes
C9 C10 C11 122.0(3) yes
C10 C11 C12 119.6(3) yes
C10 C11 H111 118.7 no
C12 C11 H111 121.6 no
P2 C12 C7 115.7(2) yes
P2 C12 C11 123.8(2) yes
C7 C12 C11 120.4(3) yes
P1 C13 C14 109.7(2) yes
P1 C13 C15 112.0(2) yes
C14 C13 C15 111.4(3) yes
P1 C13 H131 107.1 no
C14 C13 H131 109.9 no
C15 C13 H131 106.7 no
C13 C14 H141 110.5 no
C13 C14 H142 109.9 no
H141 C14 H142 109.7 no
C13 C14 H143 109.5 no
H141 C14 H143 108.1 no
H142 C14 H143 109.2 no
C13 C15 H151 109.8 no
C13 C15 H152 109.0 no
H151 C15 H152 109.1 no
C13 C15 H153 110.5 no
H151 C15 H153 108.6 no
H152 C15 H153 109.9 no
P1 C16 C17 114.1(2) yes
P1 C16 C18 110.1(2) yes
C17 C16 C18 112.3(3) yes
P1 C16 H161 106.3 no
C17 C16 H161 108.1 no
C18 C16 H161 105.4 no
C16 C17 H171 108.6 no
C16 C17 H172 110.3 no
H171 C17 H172 108.9 no
C16 C17 H173 110.4 no
H171 C17 H173 108.6 no
H172 C17 H173 110.0 no
C16 C18 H181 108.7 no
C16 C18 H182 109.4 no
H181 C18 H182 109.2 no
C16 C18 H183 109.7 no
H181 C18 H183 109.7 no
H182 C18 H183 110.2 no
P2 C19 C20 110.02(19) yes
P2 C19 C21 117.4(2) yes
C20 C19 C21 111.1(3) yes
P2 C19 H191 103.7 no
C20 C19 H191 106.6 no
C21 C19 H191 107.3 no
C19 C20 H201 108.6 no
C19 C20 H202 110.5 no
H201 C20 H202 107.7 no
C19 C20 H203 110.8 no
H201 C20 H203 109.0 no
H202 C20 H203 110.2 no
C19 C21 H211 109.5 no
C19 C21 H212 111.2 no
H211 C21 H212 108.3 no
C19 C21 H213 110.0 no
H211 C21 H213 109.5 no
H212 C21 H213 108.3 no
P2 C22 C23 111.2(2) yes
P2 C22 C24 109.1(2) yes
C23 C22 C24 111.1(3) yes
P2 C22 H221 107.9 no
C23 C22 H221 109.2 no
C24 C22 H221 108.3 no
C22 C23 H231 109.5 no
C22 C23 H232 109.4 no
H231 C23 H232 109.6 no
C22 C23 H233 109.9 no
H231 C23 H233 109.9 no
H232 C23 H233 108.5 no
C22 C24 H241 109.1 no
C22 C24 H242 111.8 no
H241 C24 H242 107.1 no
C22 C24 H243 111.3 no
H241 C24 H243 108.6 no
H242 C24 H243 108.8 no
S1 C25 S2 129.81(18) yes
S1 C25 Pd1 108.51(14) yes
S2 C25 Pd1 121.55(16) yes
P3 C26 C27 125.5(2) yes
P3 C26 C30 114.4(2) yes
C27 C26 C30 120.0(3) yes
C26 C27 C49 119.4(3) yes
C26 C27 H271 120.4 no
C49 C27 H271 120.2 no
C29 C28 C49 119.0(3) yes
C29 C28 H281 120.0 no
C49 C28 H281 121.0 no
C28 C29 C30 121.3(3) yes
C28 C29 H291 119.4 no
C30 C29 H291 119.4 no
C29 C30 C26 117.9(3) yes
C29 C30 N2 124.4(3) yes
C26 C30 N2 117.5(3) yes
N2 C31 C32 123.6(3) yes
N2 C31 C36 118.8(3) yes
C32 C31 C36 117.5(3) yes
C31 C32 C33 120.9(3) yes
C31 C32 H321 119.2 no
C33 C32 H321 119.9 no
C32 C33 C34 119.3(3) yes
C32 C33 H331 120.1 no
C34 C33 H331 120.6 no
F4 C34 C33 118.6(3) yes
F4 C34 C35 119.0(3) yes
C33 C34 C35 122.4(3) yes
C34 C35 C36 119.0(3) yes
C34 C35 H351 120.4 no
C36 C35 H351 120.6 no
P4 C36 C31 114.9(2) yes
P4 C36 C35 124.4(2) yes
C31 C36 C35 120.7(3) yes
P3 C37 C38 113.2(2) yes
P3 C37 C39 109.8(2) yes
C38 C37 C39 112.2(4) yes
P3 C37 H371 104.2 no
C38 C37 H371 106.7 no
C39 C37 H371 110.3 no
C37 C38 H381 109.0 no
C37 C38 H382 108.8 no
H381 C38 H382 109.6 no
C37 C38 H383 109.4 no
H381 C38 H383 109.9 no
H382 C38 H383 110.0 no
C37 C39 H391 107.3 no
C37 C39 H392 110.9 no
H391 C39 H392 109.6 no
C37 C39 H393 109.0 no
H391 C39 H393 108.9 no
H392 C39 H393 111.0 no
P3 C40 C41 110.9(3) yes
P3 C40 C42 116.3(3) yes
C41 C40 C42 113.3(3) yes
P3 C40 H401 104.7 no
C41 C40 H401 105.2 no
C42 C40 H401 105.2 no
C40 C41 H411 109.4 no
C40 C41 H412 110.2 no
H411 C41 H412 107.0 no
C40 C41 H413 113.7 no
H411 C41 H413 108.2 no
H412 C41 H413 108.0 no
C40 C42 H421 108.0 no
C40 C42 H422 108.9 no
H421 C42 H422 110.1 no
C40 C42 H423 110.7 no
H421 C42 H423 109.3 no
H422 C42 H423 109.9 no
P4 C43 C44 109.4(3) yes
P4 C43 C45 109.5(3) yes
C44 C43 C45 112.0(3) yes
P4 C43 H431 108.6 no
C44 C43 H431 109.1 no
C45 C43 H431 108.1 no
C43 C44 H441 107.8 no
C43 C44 H442 109.4 no
H441 C44 H442 110.0 no
C43 C44 H443 109.8 no
H441 C44 H443 110.2 no
H442 C44 H443 109.7 no
C43 C45 H451 109.1 no
C43 C45 H452 109.2 no
H451 C45 H452 109.2 no
C43 C45 H453 109.1 no
H451 C45 H453 110.5 no
H452 C45 H453 109.8 no
P4 C46 C47 109.2(3) yes
P4 C46 C48 117.3(3) yes
C47 C46 C48 111.7(3) yes
P4 C46 H461 104.1 no
C47 C46 H461 108.3 no
C48 C46 H461 105.6 no
C46 C47 H471 109.9 no
C46 C47 H472 110.9 no
H471 C47 H472 108.0 no
C46 C47 H473 111.8 no
H471 C47 H473 108.3 no
H472 C47 H473 107.8 no
C46 C48 H481 109.2 no
C46 C48 H482 108.9 no
H481 C48 H482 109.3 no
C46 C48 H483 111.1 no
H481 C48 H483 109.1 no
H482 C48 H483 109.2 no
F3 C49 C27 118.9(3) yes
F3 C49 C28 118.7(3) yes
C27 C49 C28 122.4(3) yes

loop_
_geom_bond_atom_site_label_1
_geom_bond_atom_site_label_2
_geom_bond_distance
_geom_bond_publ_flag
Pd1 S1 3.0188(8) yes
Pd1 S2 3.1978(8) yes
Pd1 P1 2.2935(6) yes
Pd1 P2 2.2989(7) yes
Pd1 N1 2.079(2) yes
Pd1 C25 2.019(3) yes
Pd2 S1 2.2838(8) yes
Pd2 P3 2.2943(8) yes
Pd2 P4 2.2861(8) yes
Pd2 N2 2.042(2) yes
S1 C25 1.693(3) yes
S2 C25 1.639(3) yes
P1 C1 1.807(3) yes
P1 C13 1.835(3) yes
P1 C16 1.833(3) yes
P2 C12 1.815(3) yes
P2 C19 1.846(3) yes
P2 C22 1.835(3) yes
P3 C26 1.822(3) yes
P3 C37 1.873(3) yes
P3 C40 1.835(3) yes
P4 C36 1.813(3) yes
P4 C43 1.834(3) yes
P4 C46 1.830(3) yes
F1 C3 1.370(3) yes
F2 C10 1.369(3) yes
F3 C49 1.373(3) yes
F4 C34 1.365(3) yes
N1 C6 1.386(3) yes
N1 C7 1.380(3) yes
N2 C30 1.384(3) yes
N2 C31 1.388(4) yes
C1 C2 1.396(4) yes
C1 C6 1.419(4) yes
C2 C3 1.363(4) yes
C2 H21 0.936 no
C3 C4 1.372(4) yes
C4 C5 1.378(4) yes
C4 H41 0.936 no
C5 C6 1.402(4) yes
C5 H51 0.941 no
C7 C8 1.404(4) yes
C7 C12 1.420(4) yes
C8 C9 1.379(4) yes
C8 H81 0.932 no
C9 C10 1.382(4) yes
C9 H91 0.929 no
C10 C11 1.357(4) yes
C11 C12 1.397(4) yes
C11 H111 0.907 no
C13 C14 1.514(4) yes
C13 C15 1.519(4) yes
C13 H131 0.970 no
C14 H141 0.966 no
C14 H142 0.966 no
C14 H143 0.958 no
C15 H151 0.951 no
C15 H152 0.946 no
C15 H153 0.954 no
C16 C17 1.523(4) yes
C16 C18 1.521(4) yes
C16 H161 0.950 no
C17 H171 0.968 no
C17 H172 0.950 no
C17 H173 0.950 no
C18 H181 0.967 no
C18 H182 0.962 no
C18 H183 0.958 no
C19 C20 1.521(4) yes
C19 C21 1.522(4) yes
C19 H191 0.967 no
C20 H201 0.958 no
C20 H202 0.956 no
C20 H203 0.955 no
C21 H211 0.962 no
C21 H212 0.972 no
C21 H213 0.957 no
C22 C23 1.532(4) yes
C22 C24 1.519(4) yes
C22 H221 0.979 no
C23 H231 0.954 no
C23 H232 0.953 no
C23 H233 0.964 no
C24 H241 0.961 no
C24 H242 0.956 no
C24 H243 0.971 no
C26 C27 1.391(4) yes
C26 C30 1.410(4) yes
C27 C49 1.371(4) yes
C27 H271 0.922 no
C28 C29 1.380(4) yes
C28 C49 1.362(4) yes
C28 H281 0.931 no
C29 C30 1.411(4) yes
C29 H291 0.928 no
C31 C32 1.414(4) yes
C31 C36 1.406(4) yes
C32 C33 1.377(4) yes
C32 H321 0.923 no
C33 C34 1.369(5) yes
C33 H331 0.931 no
C34 C35 1.363(4) yes
C35 C36 1.394(4) yes
C35 H351 0.937 no
C37 C38 1.517(5) yes
C37 C39 1.509(5) yes
C37 H371 0.965 no
C38 H381 0.969 no
C38 H382 0.967 no
C38 H383 0.960 no
C39 H391 0.965 no
C39 H392 0.972 no
C39 H393 0.974 no
C40 C41 1.506(5) yes
C40 C42 1.537(5) yes
C40 H401 0.967 no
C41 H411 0.963 no
C41 H412 0.971 no
C41 H413 0.983 no
C42 H421 0.978 no
C42 H422 0.982 no
C42 H423 0.971 no
C43 C44 1.542(5) yes
C43 C45 1.510(5) yes
C43 H431 0.967 no
C44 H441 0.965 no
C44 H442 0.973 no
C44 H443 0.968 no
C45 H451 0.962 no
C45 H452 0.954 no
C45 H453 0.964 no
C46 C47 1.503(5) yes
C46 C48 1.525(5) yes
C46 H461 0.955 no
C47 H471 0.949 no
C47 H472 0.964 no
C47 H473 0.956 no
C48 H481 0.956 no
C48 H482 0.949 no
C48 H483 0.962 no
